data_2109051
loop_
_publ_author_name
'Ragusa, Arianna C.'
'Peloquin, Andrew J.'
'Shahani, Marjan M.'
'Dowling, Keri N.'
'Golen, James A.'
'McMillen, Colin D.'
'Rabinovich, Daniel'
'Pennington, William T.'

_publ_section_title
;
 Heterocyclic 1,3-diazepine-based thiones and selones as versatile
 halogen-bond acceptors
;
_journal_coeditor_code RM5061
_journal_issue 5
_journal_name_full 'Acta Crystallographica Section B'
_journal_page_first
;
;
_journal_paper_doi 10.1107/S2052520622008150
_journal_volume 78
_journal_year 2022
_chemical_formula_moiety 'C23 H30 I N2 Se, I3'
_chemical_formula_sum 'C23 H30 I4 N2 Se'
_chemical_formula_weight 921.05
_space_group_crystal_system monoclinic
_space_group_IT_number 14
_space_group_name_Hall '-P 2yn'
_space_group_name_H-M_alt 'P 1 21/n 1'
_atom_sites_solution_hydrogens geom
_atom_sites_solution_primary dual
_atom_sites_solution_secondary difmap
_audit_creation_date 2021-11-16
_audit_creation_method
;
Olex2 1.5
(compiled 2021.10.07 svn.r9718050b for OlexSys, GUI svn.r6410)
;
_cell_angle_alpha 90
_cell_angle_beta 93.024(2)
_cell_angle_gamma 90
_cell_formula_units_Z 4
_cell_length_a 11.0063(7)
_cell_length_b 22.9632(14)
_cell_length_c 11.1015(6)
_cell_measurement_reflns_used 9954
_cell_measurement_temperature 100.00
_cell_measurement_theta_max 27.49
_cell_measurement_theta_min 2.54
_cell_volume 2801.9(3)
_computing_cell_refinement 'SAINT V8.38A (Bruker AXS Inc., 2017)'
_computing_data_collection 'APEX3 v2017.3-0 (Bruker AXS Inc., 2017)'
_computing_data_reduction 'SAINT V8.38A (Bruker AXS Inc., 2017)'
_computing_molecular_graphics 'Mercury (Macrae <i>et al.</i>, 2008)'
_computing_publication_material 'Olex2 1.5 (Dolomanov <i>et al.</i>, 2009)'
_computing_structure_refinement 'SHELXL 2018/3 (Sheldrick, 2015<i>b</i>)'
_computing_structure_solution 'SHELXT 2018/2 (Sheldrick, 2015<i>a</i>)'
_diffrn_ambient_temperature 100.00
_diffrn_measured_fraction_theta_full 0.997
_diffrn_measured_fraction_theta_max 0.995
_diffrn_measurement_device_type 'Bruker D8 Venture Photon 2'
_diffrn_measurement_method '\f and \w scans'
_diffrn_radiation_type MoK\a
_diffrn_radiation_wavelength 0.71073
_diffrn_reflns_av_R_equivalents 0.0907
_diffrn_reflns_av_unetI/netI 0.0582
_diffrn_reflns_Laue_measured_fraction_full 0.997
_diffrn_reflns_Laue_measured_fraction_max 0.995
_diffrn_reflns_limit_h_max 14
_diffrn_reflns_limit_h_min -12
_diffrn_reflns_limit_k_max 29
_diffrn_reflns_limit_k_min -29
_diffrn_reflns_limit_l_max 14
_diffrn_reflns_limit_l_min -13
_diffrn_reflns_number 36709
_diffrn_reflns_point_group_measured_fraction_full 0.997
_diffrn_reflns_point_group_measured_fraction_max 0.995
_diffrn_reflns_theta_full 25.242
_diffrn_reflns_theta_max 27.521
_diffrn_reflns_theta_min 2.054
_diffrn_source 'Incoatec I\mS'
_diffrn_source_current 1.0
_diffrn_source_power 0.05
_diffrn_source_voltage 50.0
_diffrn_standards_number 0
_exptl_absorpt_coefficient_mu 5.761
_exptl_absorpt_correction_T_max 0.7456
_exptl_absorpt_correction_T_min 0.6060
_exptl_absorpt_correction_type multi-scan
_exptl_absorpt_process_details 'SADABS v2016/2 (Bruker AXS Inc., 2017)'
_exptl_crystal_colour red
_exptl_crystal_colour_primary red
_exptl_crystal_density_diffrn 2.183
_exptl_crystal_density_meas ?
_exptl_crystal_density_method 'not measured'
_exptl_crystal_description plate
_exptl_crystal_F_000 1712
_exptl_crystal_size_max 0.062
_exptl_crystal_size_mid 0.061
_exptl_crystal_size_min 0.024
_exptl_transmission_factor_max 'not measured'
_exptl_transmission_factor_min 'not measured'
_refine_diff_density_max 2.175
_refine_diff_density_min -1.397
_refine_diff_density_rms 0.250
_refine_ls_extinction_method none
_refine_ls_goodness_of_fit_ref 1.173
_refine_ls_hydrogen_treatment constr
_refine_ls_matrix_type full
_refine_ls_number_parameters 278
_refine_ls_number_reflns 6428
_refine_ls_number_restraints 30
_refine_ls_restrained_S_all 1.170
_refine_ls_R_factor_all 0.0753
_refine_ls_R_factor_gt 0.0624
_refine_ls_shift/su_max 0.001
_refine_ls_shift/su_mean 0.000
_refine_ls_structure_factor_coef Fsqd
_refine_ls_weighting_details 'w=1/[\s^2^(Fo^2^)+(0.0131P)^2^+65.9822P] where P=(Fo^2^+2Fc^2^)/3'
_refine_ls_weighting_scheme calc
_refine_ls_wR_factor_gt 0.1194
_refine_ls_wR_factor_ref 0.1269
_reflns_Friedel_coverage 0.000
_reflns_number_gt 5536
_reflns_number_total 6428
_reflns_threshold_expression 'I > 2\s(I)'
_cod_data_source_file rm5061sup1.cif
_cod_data_source_block SDiazMesSeI_I3
_cod_depositor_comments
;
The following automatic conversions were performed:

data item '_exptl_crystal_density_meas' value 'not measured' was
changed to '?' -- the value is perceived as not measured.

Automatic conversion script
Id: cif_fix_values 7556 2019-12-06 15:28:31Z antanas 
;
_cod_database_code 2109051
_shelx_shelxl_version_number 2018/3
_shelx_space_group_comment
;
The symmetry employed for this shelxl refinement is uniquely defined
by the following loop, which should always be used as a source of
symmetry information in preference to the above space-group names.
They are only intended as comments.
;
_shelx_estimated_absorpt_t_max 0.874
_shelx_estimated_absorpt_t_min 0.717
_olex2_refinement_description
;
1. Twinned data refinement
 Scales: 0.9157(10)
 0.0843(10)
2. Fixed Uiso
 At 1.2 times of:
  All C(H) groups, All C(H,H) groups
 At 1.5 times of:
  All C(H,H,H) groups
3. Uiso/Uaniso restraints and constraints
C17 \\sim C18 \\sim C19: within 2A with sigma of 0.005 and sigma for terminal
atoms of 0.01 within 2A
C6 \\sim C7 \\sim C8: within 2A with sigma of 0.005 and sigma for terminal
atoms of 0.01 within 2A
C18 \\sim C22: within 2A with sigma of 0.001 and sigma for terminal atoms of
0.002 within 2A
4.a Secondary CH2 refined with riding coordinates:
 C2(H2A,H2B), C3(H3A,H3B), C4(H4A,H4B), C5(H5A,H5B)
4.b Aromatic/amide H refined with riding coordinates:
 C8(H8), C10(H10), C17(H17), C19(H19)
4.c Idealised Me refined as rotating group:
 C12(H12A,H12B,H12C), C13(H13A,H13B,H13C), C14(H14A,H14B,H14C), C21(H21A,H21B,
 H21C), C22(H22A,H22B,H22C), C23(H23A,H23B,H23C)
;
_olex2_submission_special_instructions 'No special instructions were received'

loop_
_space_group_symop_operation_xyz
'x, y, z'
'-x+1/2, y+1/2, -z+1/2'
'-x, -y, -z'
'x-1/2, -y-1/2, z-1/2'

loop_
_atom_site_label
_atom_site_type_symbol
_atom_site_fract_x
_atom_site_fract_y
_atom_site_fract_z
_atom_site_U_iso_or_equiv
_atom_site_adp_type
_atom_site_occupancy
_atom_site_site_symmetry_order
_atom_site_calc_flag
_atom_site_refinement_flags_posn
_atom_site_refinement_flags_adp
_atom_site_refinement_flags_occupancy
_atom_site_disorder_assembly
_atom_site_disorder_group
I1 I 0.59561(6) 0.64902(3) 0.81087(6) 0.01566(15) Uani 1 1 d . . . . .
Se1 Se 0.40931(11) 0.71085(5) 0.86165(11) 0.0219(3) Uani 1 1 d . . . . .
N1 N 0.2695(8) 0.6471(4) 0.6789(7) 0.0128(17) Uani 1 1 d . . . . .
N2 N 0.2234(8) 0.7464(4) 0.7042(8) 0.0134(17) Uani 1 1 d . . . . .
C1 C 0.2883(9) 0.6986(4) 0.7330(9) 0.0106(19) Uani 1 1 d . . . . .
C2 C 0.2029(10) 0.6450(5) 0.5580(9) 0.020(2) Uani 1 1 d . . . . .
H2A H 0.226802 0.609281 0.515278 0.024 Uiso 1 1 calc R U . . .
H2B H 0.227365 0.678895 0.509738 0.024 Uiso 1 1 calc R U . . .
C3 C 0.0654(10) 0.6455(5) 0.5662(10) 0.019(2) Uani 1 1 d . . . . .
H3A H 0.026628 0.647727 0.483796 0.023 Uiso 1 1 calc R U . . .
H3B H 0.039505 0.608654 0.603149 0.023 Uiso 1 1 calc R U . . .
C4 C 0.0220(10) 0.6962(4) 0.6399(9) 0.014(2) Uani 1 1 d . . . . .
H4A H 0.020130 0.684114 0.725381 0.017 Uiso 1 1 calc R U . . .
H4B H -0.062112 0.706380 0.611500 0.017 Uiso 1 1 calc R U . . .
C5 C 0.1018(10) 0.7498(5) 0.6320(10) 0.019(2) Uani 1 1 d . . . . .
H5A H 0.056192 0.783871 0.660497 0.022 Uiso 1 1 calc R U . . .
H5B H 0.117801 0.756659 0.546226 0.022 Uiso 1 1 calc R U . . .
C6 C 0.3091(10) 0.5925(4) 0.7319(9) 0.0133(17) Uani 1 1 d . U . . .
C7 C 0.3935(9) 0.5589(4) 0.6712(9) 0.0128(16) Uani 1 1 d . U . . .
C8 C 0.4292(10) 0.5065(4) 0.7216(9) 0.0141(18) Uani 1 1 d . U . . .
H8 H 0.486185 0.483288 0.681713 0.017 Uiso 1 1 calc R U . . .
C9 C 0.3842(10) 0.4860(5) 0.8301(10) 0.017(2) Uani 1 1 d . . . . .
C10 C 0.2992(10) 0.5200(5) 0.8848(9) 0.017(2) Uani 1 1 d . . . . .
H10 H 0.266542 0.506303 0.957084 0.021 Uiso 1 1 calc R U . . .
C11 C 0.2594(9) 0.5735(4) 0.8382(9) 0.013(2) Uani 1 1 d . . . . .
C12 C 0.4501(10) 0.5785(5) 0.5575(10) 0.018(2) Uani 1 1 d . . . . .
H12A H 0.536370 0.567731 0.561145 0.028 Uiso 1 1 calc R U . . .
H12B H 0.442353 0.620851 0.549616 0.028 Uiso 1 1 calc R U . . .
H12C H 0.408392 0.559617 0.487780 0.028 Uiso 1 1 calc R U . . .
C13 C 0.4292(11) 0.4289(5) 0.8833(11) 0.025(3) Uani 1 1 d . . . . .
H13A H 0.496964 0.436212 0.942209 0.037 Uiso 1 1 calc R U . . .
H13B H 0.456930 0.403765 0.818850 0.037 Uiso 1 1 calc R U . . .
H13C H 0.362957 0.409560 0.923392 0.037 Uiso 1 1 calc R U . . .
C14 C 0.1644(11) 0.6067(5) 0.9025(10) 0.021(2) Uani 1 1 d . . . . .
H14A H 0.125240 0.580667 0.958705 0.032 Uiso 1 1 calc R U . . .
H14B H 0.103164 0.621865 0.843354 0.032 Uiso 1 1 calc R U . . .
H14C H 0.202941 0.639129 0.947300 0.032 Uiso 1 1 calc R U . . .
C15 C 0.2641(9) 0.8031(4) 0.7498(9) 0.013(2) Uani 1 1 d . . . . .
C16 C 0.3472(9) 0.8346(4) 0.6817(9) 0.013(2) Uani 1 1 d . . . . .
C17 C 0.3851(10) 0.8889(5) 0.7275(10) 0.0174(18) Uani 1 1 d . U . . .
H17 H 0.440907 0.911377 0.684410 0.021 Uiso 1 1 calc R U . . .
C18 C 0.3424(10) 0.9111(5) 0.8364(10) 0.0177(14) Uani 1 1 d . U . . .
C19 C 0.2600(10) 0.8784(5) 0.8961(10) 0.0168(18) Uani 1 1 d . U . . .
H19 H 0.229178 0.893885 0.967695 0.020 Uiso 1 1 calc R U . . .
C20 C 0.2194(10) 0.8242(5) 0.8575(10) 0.017(2) Uani 1 1 d . . . . .
C21 C 0.3973(11) 0.8098(5) 0.5704(10) 0.023(2) Uani 1 1 d . . . . .
H21A H 0.461063 0.781480 0.592938 0.034 Uiso 1 1 calc R U . . .
H21B H 0.431815 0.841235 0.523107 0.034 Uiso 1 1 calc R U . . .
H21C H 0.332025 0.790525 0.522082 0.034 Uiso 1 1 calc R U . . .
C22 C 0.3888(10) 0.9692(4) 0.8813(10) 0.0178(15) Uani 1 1 d . U . . .
H22A H 0.477567 0.970319 0.878506 0.027 Uiso 1 1 calc R U . . .
H22B H 0.365873 0.975012 0.964630 0.027 Uiso 1 1 calc R U . . .
H22C H 0.353012 1.000216 0.830164 0.027 Uiso 1 1 calc R U . . .
C23 C 0.1302(10) 0.7901(5) 0.9276(10) 0.021(2) Uani 1 1 d . . . . .
H23A H 0.049295 0.792481 0.886632 0.031 Uiso 1 1 calc R U . . .
H23B H 0.127291 0.806367 1.009002 0.031 Uiso 1 1 calc R U . . .
H23C H 0.155977 0.749298 0.932788 0.031 Uiso 1 1 calc R U . . .
I2 I 0.82187(7) 0.56569(3) 0.76383(8) 0.02662(19) Uani 1 1 d . . . A 1
I3 I 0.76938(6) 0.43650(3) 0.76074(6) 0.01781(16) Uani 1 1 d . . . A 1
I4 I 0.73525(8) 0.31356(3) 0.76667(7) 0.02759(19) Uani 1 1 d . . . A 1

loop_
_atom_site_aniso_label
_atom_site_aniso_U_11
_atom_site_aniso_U_22
_atom_site_aniso_U_33
_atom_site_aniso_U_23
_atom_site_aniso_U_13
_atom_site_aniso_U_12
I1 0.0164(3) 0.0133(3) 0.0168(3) -0.0004(3) -0.0037(2) -0.0016(3)
Se1 0.0208(6) 0.0211(6) 0.0225(6) -0.0126(4) -0.0115(5) 0.0077(5)
N1 0.018(4) 0.008(4) 0.012(4) 0.004(3) -0.003(3) 0.001(3)
N2 0.014(4) 0.007(4) 0.018(4) 0.002(3) -0.005(3) 0.001(3)
C1 0.006(4) 0.013(5) 0.013(5) 0.001(4) 0.004(4) -0.002(4)
C2 0.025(6) 0.022(6) 0.013(5) -0.006(4) 0.002(4) -0.009(5)
C3 0.025(6) 0.013(5) 0.019(5) 0.005(4) -0.005(5) -0.004(4)
C4 0.019(5) 0.009(5) 0.014(5) 0.000(4) -0.006(4) -0.005(4)
C5 0.017(5) 0.017(5) 0.021(5) 0.002(4) -0.003(4) 0.000(4)
C6 0.014(4) 0.012(4) 0.014(4) -0.003(3) -0.004(3) 0.000(3)
C7 0.013(3) 0.011(3) 0.015(3) -0.006(3) -0.002(3) 0.000(3)
C8 0.014(4) 0.014(4) 0.015(4) -0.006(3) 0.001(3) 0.003(3)
C9 0.022(6) 0.012(5) 0.017(5) -0.005(4) -0.005(4) -0.007(4)
C10 0.018(5) 0.021(6) 0.013(5) -0.003(4) -0.002(4) -0.007(4)
C11 0.012(5) 0.015(5) 0.011(5) -0.001(4) -0.005(4) 0.000(4)
C12 0.017(5) 0.019(6) 0.019(5) 0.003(4) 0.007(4) 0.007(4)
C13 0.019(6) 0.026(6) 0.029(6) -0.003(5) -0.010(5) -0.003(5)
C14 0.024(6) 0.027(6) 0.012(5) 0.005(4) 0.006(4) 0.010(5)
C15 0.012(5) 0.006(5) 0.021(5) -0.002(4) -0.008(4) 0.002(4)
C16 0.015(5) 0.014(5) 0.011(5) -0.004(4) 0.003(4) -0.001(4)
C17 0.012(4) 0.014(4) 0.026(4) 0.000(3) -0.005(3) -0.002(3)
C18 0.014(3) 0.012(3) 0.026(3) -0.003(3) -0.008(3) -0.001(3)
C19 0.017(4) 0.013(4) 0.020(4) -0.002(3) -0.006(3) 0.000(3)
C20 0.012(5) 0.012(5) 0.027(6) 0.004(4) -0.004(4) -0.003(4)
C21 0.022(6) 0.024(6) 0.023(6) 0.001(5) 0.009(5) -0.003(5)
C22 0.014(3) 0.012(3) 0.027(3) -0.003(3) -0.008(3) -0.002(3)
C23 0.023(6) 0.014(5) 0.026(6) -0.003(4) 0.007(5) 0.000(4)
I2 0.0221(4) 0.0214(4) 0.0370(5) -0.0011(3) 0.0071(3) 0.0032(3)
I3 0.0159(3) 0.0253(4) 0.0121(3) 0.0001(3) -0.0008(2) 0.0018(3)
I4 0.0392(5) 0.0260(4) 0.0174(4) 0.0027(3) -0.0001(3) -0.0077(3)

loop_
_atom_type_symbol
_atom_type_description
_atom_type_scat_dispersion_real
_atom_type_scat_dispersion_imag
_atom_type_scat_source
C C 0.0033 0.0016 'International Tables Vol C Tables 4.2.6.8 and 6.1.1.4'
H H 0.0000 0.0000 'International Tables Vol C Tables 4.2.6.8 and 6.1.1.4'
I I -0.4742 1.8119 'International Tables Vol C Tables 4.2.6.8 and 6.1.1.4'
N N 0.0061 0.0033 'International Tables Vol C Tables 4.2.6.8 and 6.1.1.4'
Se Se -0.0929 2.2259 'International Tables Vol C Tables 4.2.6.8 and 6.1.1.4'

loop_
_geom_angle_atom_site_label_1
_geom_angle_atom_site_label_2
_geom_angle_atom_site_label_3
_geom_angle
_geom_angle_site_symmetry_1
_geom_angle_site_symmetry_3
_geom_angle_publ_flag
C1 Se1 I1 106.5(3) . . ?
C1 N1 C2 119.2(8) . . ?
C1 N1 C6 123.3(8) . . ?
C6 N1 C2 117.5(8) . . ?
C1 N2 C5 127.5(9) . . ?
C1 N2 C15 119.9(8) . . ?
C15 N2 C5 112.4(8) . . ?
N1 C1 Se1 123.2(7) . . ?
N2 C1 Se1 113.4(7) . . ?
N2 C1 N1 123.4(9) . . ?
N1 C2 H2A 109.0 . . ?
N1 C2 H2B 109.0 . . ?
N1 C2 C3 112.9(9) . . ?
H2A C2 H2B 107.8 . . ?
C3 C2 H2A 109.0 . . ?
C3 C2 H2B 109.0 . . ?
C2 C3 H3A 109.1 . . ?
C2 C3 H3B 109.1 . . ?
H3A C3 H3B 107.8 . . ?
C4 C3 C2 112.5(9) . . ?
C4 C3 H3A 109.1 . . ?
C4 C3 H3B 109.1 . . ?
C3 C4 H4A 109.0 . . ?
C3 C4 H4B 109.0 . . ?
C3 C4 C5 113.1(9) . . ?
H4A C4 H4B 107.8 . . ?
C5 C4 H4A 109.0 . . ?
C5 C4 H4B 109.0 . . ?
N2 C5 H5A 108.5 . . ?
N2 C5 H5B 108.5 . . ?
C4 C5 N2 115.0(9) . . ?
C4 C5 H5A 108.5 . . ?
C4 C5 H5B 108.5 . . ?
H5A C5 H5B 107.5 . . ?
C7 C6 N1 118.3(9) . . ?
C11 C6 N1 119.6(9) . . ?
C11 C6 C7 122.1(9) . . ?
C6 C7 C12 123.5(9) . . ?
C8 C7 C6 117.8(10) . . ?
C8 C7 C12 118.7(9) . . ?
C7 C8 H8 118.9 . . ?
C7 C8 C9 122.3(10) . . ?
C9 C8 H8 118.9 . . ?
C8 C9 C13 120.1(10) . . ?
C10 C9 C8 117.7(10) . . ?
C10 C9 C13 122.2(10) . . ?
C9 C10 H10 118.6 . . ?
C9 C10 C11 122.8(10) . . ?
C11 C10 H10 118.6 . . ?
C6 C11 C14 123.7(9) . . ?
C10 C11 C6 117.3(10) . . ?
C10 C11 C14 118.9(9) . . ?
C7 C12 H12A 109.5 . . ?
C7 C12 H12B 109.5 . . ?
C7 C12 H12C 109.5 . . ?
H12A C12 H12B 109.5 . . ?
H12A C12 H12C 109.5 . . ?
H12B C12 H12C 109.5 . . ?
C9 C13 H13A 109.5 . . ?
C9 C13 H13B 109.5 . . ?
C9 C13 H13C 109.5 . . ?
H13A C13 H13B 109.5 . . ?
H13A C13 H13C 109.5 . . ?
H13B C13 H13C 109.5 . . ?
C11 C14 H14A 109.5 . . ?
C11 C14 H14B 109.5 . . ?
C11 C14 H14C 109.5 . . ?
H14A C14 H14B 109.5 . . ?
H14A C14 H14C 109.5 . . ?
H14B C14 H14C 109.5 . . ?
C16 C15 N2 117.8(9) . . ?
C20 C15 N2 119.2(9) . . ?
C20 C15 C16 123.0(9) . . ?
C15 C16 C21 121.6(9) . . ?
C17 C16 C15 116.7(9) . . ?
C17 C16 C21 121.6(10) . . ?
C16 C17 H17 119.2 . . ?
C16 C17 C18 121.6(10) . . ?
C18 C17 H17 119.2 . . ?
C17 C18 C22 118.7(10) . . ?
C19 C18 C17 118.2(10) . . ?
C19 C18 C22 123.1(10) . . ?
C18 C19 H19 118.2 . . ?
C18 C19 C20 123.6(11) . . ?
C20 C19 H19 118.2 . . ?
C15 C20 C23 122.0(9) . . ?
C19 C20 C15 116.9(10) . . ?
C19 C20 C23 121.1(10) . . ?
C16 C21 H21A 109.5 . . ?
C16 C21 H21B 109.5 . . ?
C16 C21 H21C 109.5 . . ?
H21A C21 H21B 109.5 . . ?
H21A C21 H21C 109.5 . . ?
H21B C21 H21C 109.5 . . ?
C18 C22 H22A 109.5 . . ?
C18 C22 H22B 109.5 . . ?
C18 C22 H22C 109.5 . . ?
H22A C22 H22B 109.5 . . ?
H22A C22 H22C 109.5 . . ?
H22B C22 H22C 109.5 . . ?
C20 C23 H23A 109.5 . . ?
C20 C23 H23B 109.5 . . ?
C20 C23 H23C 109.5 . . ?
H23A C23 H23B 109.5 . . ?
H23A C23 H23C 109.5 . . ?
H23B C23 H23C 109.5 . . ?
I4 I3 I2 176.12(4) . . ?

loop_
_geom_bond_atom_site_label_1
_geom_bond_atom_site_label_2
_geom_bond_distance
_geom_bond_site_symmetry_2
_geom_bond_publ_flag
I1 Se1 2.5806(13) . ?
Se1 C1 1.921(10) . ?
N1 C1 1.339(13) . ?
N1 C2 1.496(13) . ?
N1 C6 1.441(13) . ?
N2 C1 1.339(13) . ?
N2 C5 1.526(13) . ?
N2 C15 1.458(12) . ?
C2 H2A 0.9900 . ?
C2 H2B 0.9900 . ?
C2 C3 1.521(16) . ?
C3 H3A 0.9900 . ?
C3 H3B 0.9900 . ?
C3 C4 1.515(15) . ?
C4 H4A 0.9900 . ?
C4 H4B 0.9900 . ?
C4 C5 1.517(14) . ?
C5 H5A 0.9900 . ?
C5 H5B 0.9900 . ?
C6 C7 1.407(14) . ?
C6 C11 1.398(15) . ?
C7 C8 1.377(14) . ?
C7 C12 1.505(14) . ?
C8 H8 0.9500 . ?
C8 C9 1.407(15) . ?
C9 C10 1.383(16) . ?
C9 C13 1.512(16) . ?
C10 H10 0.9500 . ?
C10 C11 1.394(15) . ?
C11 C14 1.503(14) . ?
C12 H12A 0.9800 . ?
C12 H12B 0.9800 . ?
C12 H12C 0.9800 . ?
C13 H13A 0.9800 . ?
C13 H13B 0.9800 . ?
C13 H13C 0.9800 . ?
C14 H14A 0.9800 . ?
C14 H14B 0.9800 . ?
C14 H14C 0.9800 . ?
C15 C16 1.416(15) . ?
C15 C20 1.402(16) . ?
C16 C17 1.402(14) . ?
C16 C21 1.492(14) . ?
C17 H17 0.9500 . ?
C17 C18 1.415(16) . ?
C18 C19 1.374(16) . ?
C18 C22 1.505(14) . ?
C19 H19 0.9500 . ?
C19 C20 1.383(15) . ?
C20 C23 1.504(15) . ?
C21 H21A 0.9800 . ?
C21 H21B 0.9800 . ?
C21 H21C 0.9800 . ?
C22 H22A 0.9800 . ?
C22 H22B 0.9800 . ?
C22 H22C 0.9800 . ?
C23 H23A 0.9800 . ?
C23 H23B 0.9800 . ?
C23 H23C 0.9800 . ?
I2 I3 3.0222(11) . ?
I3 I4 2.8492(11) . ?

loop_
_geom_hbond_atom_site_label_D
_geom_hbond_atom_site_label_H
_geom_hbond_atom_site_label_A
_geom_hbond_distance_DH
_geom_hbond_distance_HA
_geom_hbond_distance_DA
_geom_hbond_angle_DHA
_geom_hbond_site_symmetry_A
_geom_hbond_publ_flag
C2 H2A I3 0.99 3.24 4.029(10) 137.6 3_666 yes
C2 H2B I4 0.99 3.12 3.823(11) 129.0 3_666 yes
C3 H3B I2 0.99 3.22 3.998(11) 137.0 1_455 yes
C5 H5B Se1 0.99 3.09 3.693(11) 120.9 4_575 yes

loop_
_geom_torsion_atom_site_label_1
_geom_torsion_atom_site_label_2
_geom_torsion_atom_site_label_3
_geom_torsion_atom_site_label_4
_geom_torsion
_geom_torsion_site_symmetry_1
_geom_torsion_site_symmetry_2
_geom_torsion_site_symmetry_3
_geom_torsion_site_symmetry_4
_geom_torsion_publ_flag
N1 C2 C3 C4 53.7(12) . . . . ?
N1 C6 C7 C8 -179.0(9) . . . . ?
N1 C6 C7 C12 3.6(15) . . . . ?
N1 C6 C11 C10 179.0(9) . . . . ?
N1 C6 C11 C14 0.4(15) . . . . ?
N2 C15 C16 C17 -179.9(9) . . . . ?
N2 C15 C16 C21 -3.3(15) . . . . ?
N2 C15 C20 C19 -179.4(9) . . . . ?
N2 C15 C20 C23 -0.2(15) . . . . ?
C1 N1 C2 C3 -83.4(12) . . . . ?
C1 N1 C6 C7 -118.3(11) . . . . ?
C1 N1 C6 C11 64.3(13) . . . . ?
C1 N2 C5 C4 28.2(15) . . . . ?
C1 N2 C15 C16 87.2(12) . . . . ?
C1 N2 C15 C20 -93.2(12) . . . . ?
C2 N1 C1 Se1 -161.4(7) . . . . ?
C2 N1 C1 N2 19.7(15) . . . . ?
C2 N1 C6 C7 62.5(12) . . . . ?
C2 N1 C6 C11 -114.9(11) . . . . ?
C2 C3 C4 C5 31.2(12) . . . . ?
C3 C4 C5 N2 -75.1(11) . . . . ?
C5 N2 C1 Se1 -162.9(8) . . . . ?
C5 N2 C1 N1 16.0(16) . . . . ?
C5 N2 C15 C16 -96.2(11) . . . . ?
C5 N2 C15 C20 83.3(11) . . . . ?
C6 N1 C1 Se1 19.4(14) . . . . ?
C6 N1 C1 N2 -159.4(10) . . . . ?
C6 N1 C2 C3 95.8(11) . . . . ?
C6 C7 C8 C9 0.0(15) . . . . ?
C7 C6 C11 C10 1.7(15) . . . . ?
C7 C6 C11 C14 -176.9(10) . . . . ?
C7 C8 C9 C10 1.5(15) . . . . ?
C7 C8 C9 C13 -178.2(9) . . . . ?
C8 C9 C10 C11 -1.5(15) . . . . ?
C9 C10 C11 C6 -0.1(15) . . . . ?
C9 C10 C11 C14 178.6(10) . . . . ?
C11 C6 C7 C8 -1.7(15) . . . . ?
C11 C6 C7 C12 -179.1(10) . . . . ?
C12 C7 C8 C9 177.6(10) . . . . ?
C13 C9 C10 C11 178.3(9) . . . . ?
C15 N2 C1 Se1 13.1(12) . . . . ?
C15 N2 C1 N1 -168.0(9) . . . . ?
C15 N2 C5 C4 -148.0(9) . . . . ?
C15 C16 C17 C18 -0.1(15) . . . . ?
C16 C15 C20 C19 0.2(15) . . . . ?
C16 C15 C20 C23 179.4(10) . . . . ?
C16 C17 C18 C19 -1.2(16) . . . . ?
C16 C17 C18 C22 178.9(9) . . . . ?
C17 C18 C19 C20 2.1(16) . . . . ?
C18 C19 C20 C15 -1.6(16) . . . . ?
C18 C19 C20 C23 179.2(10) . . . . ?
C20 C15 C16 C17 0.6(15) . . . . ?
C20 C15 C16 C21 177.2(10) . . . . ?
C21 C16 C17 C18 -176.6(10) . . . . ?
C22 C18 C19 C20 -178.1(10) . . . . ?

loop_
_twin_individual_id
_twin_individual_mass_fraction_refined
1 0.9157(10)
2 0.0843(10)

_cod_database_fobs_code 2109051
